data_7022325
loop_
_publ_author_name
'Zheng, Yan-Zhen'
'Qin, Lei'
'Zheng, Zhiping'
'Xue, Wei'
'Chen, Xiao-Ming'

_publ_section_title
;
 Assembly of alternating spin-chains with magnetically anisotropic
 cobalt(II) dimers.
;
_journal_issue 5
_journal_name_full 'Dalton transactions (Cambridge, England : 2003)'
_journal_page_first 1770
_journal_page_last 1777
_journal_paper_doi 10.1039/c2dt32362a
_journal_volume 42
_journal_year 2013
_chemical_formula_sum 'C11 H12 Co N2 O4'
_chemical_formula_weight 295.16
_chemical_name_systematic
;
?
;
_space_group_IT_number 2
_symmetry_cell_setting triclinic
_symmetry_space_group_name_Hall '-P 1'
_symmetry_space_group_name_H-M 'P -1'
_atom_sites_solution_hydrogens geom
_atom_sites_solution_primary direct
_atom_sites_solution_secondary difmap
_audit_creation_method SHELXL-97
_cell_angle_alpha 84.7960(10)
_cell_angle_beta 84.6270(10)
_cell_angle_gamma 85.9490(10)
_cell_formula_units_Z 2
_cell_length_a 7.2601(5)
_cell_length_b 7.9312(5)
_cell_length_c 9.9686(7)
_cell_measurement_temperature 288(2)
_cell_volume 568.01(7)
_computing_cell_refinement 'Bruker SMART'
_computing_data_collection 'Bruker SMART'
_computing_data_reduction 'Bruker SAINT'
_computing_molecular_graphics 'Bruker SHELXTL'
_computing_publication_material 'Bruker SHELXTL'
_computing_structure_refinement 'SHELXL-97 (Sheldrick, 1997)'
_computing_structure_solution 'SHELXS-97 (Sheldrick, 1990)'
_diffrn_ambient_temperature 288(2)
_diffrn_measured_fraction_theta_full 0.992
_diffrn_measured_fraction_theta_max 0.992
_diffrn_measurement_device_type 'CCD area detector'
_diffrn_measurement_method 'phi and omega scans'
_diffrn_radiation_monochromator graphite
_diffrn_radiation_source 'fine-focus sealed tube'
_diffrn_radiation_type MoK\a
_diffrn_radiation_wavelength 0.71073
_diffrn_reflns_av_R_equivalents 0.0174
_diffrn_reflns_av_sigmaI/netI 0.0211
_diffrn_reflns_limit_h_max 8
_diffrn_reflns_limit_h_min -8
_diffrn_reflns_limit_k_max 9
_diffrn_reflns_limit_k_min -9
_diffrn_reflns_limit_l_max 12
_diffrn_reflns_limit_l_min -12
_diffrn_reflns_number 5858
_diffrn_reflns_theta_full 26.00
_diffrn_reflns_theta_max 26.00
_diffrn_reflns_theta_min 2.82
_exptl_absorpt_coefficient_mu 1.519
_exptl_absorpt_correction_T_max 0.7120
_exptl_absorpt_correction_T_min 0.6034
_exptl_absorpt_correction_type multi-scan
_exptl_absorpt_process_details SADABS
_exptl_crystal_colour PURPLE
_exptl_crystal_density_diffrn 1.726
_exptl_crystal_density_method 'not measured'
_exptl_crystal_description BLOCK
_exptl_crystal_F_000 302
_exptl_crystal_size_max 0.37
_exptl_crystal_size_mid 0.35
_exptl_crystal_size_min 0.24
_refine_diff_density_max 0.309
_refine_diff_density_min -0.240
_refine_diff_density_rms 0.053
_refine_ls_extinction_method none
_refine_ls_goodness_of_fit_ref 1.006
_refine_ls_hydrogen_treatment refall
_refine_ls_matrix_type full
_refine_ls_number_parameters 211
_refine_ls_number_reflns 2206
_refine_ls_number_restraints 0
_refine_ls_restrained_S_all 1.006
_refine_ls_R_factor_all 0.0242
_refine_ls_R_factor_gt 0.0232
_refine_ls_shift/su_max 0.000
_refine_ls_shift/su_mean 0.000
_refine_ls_structure_factor_coef Fsqd
_refine_ls_weighting_details 'calc w=1/[\s^2^(Fo^2^)+(0.0461P)^2^+0.1433P] where P=(Fo^2^+2Fc^2^)/3'
_refine_ls_weighting_scheme calc
_refine_ls_wR_factor_gt 0.0655
_refine_ls_wR_factor_ref 0.0662
_reflns_number_gt 2123
_reflns_number_total 2206
_reflns_threshold_expression >2sigma(I)
_cod_data_source_file c2dt32362a.txt
_cod_data_source_block 3
_cod_depositor_comments
;
The following automatic conversions were performed:

'_symmetry_cell_setting' value 'Triclinic' changed to 'triclinic'
according to /home/saulius/struct/CIF-dictionaries/cif_core.dic
dictionary named 'cif_core.dic' version 2.4.2 from
2011-04-26.

'_exptl_absorpt_correction_type' value 'MULTI-SCAN'
changed to 'multi-scan' according to
/home/saulius/struct/CIF-dictionaries/cif_core.dic dictionary named
'cif_core.dic' version 2.4.2 from
2011-04-26.

'_refine_ls_hydrogen_treatment' value 'REFALL' changed
to 'refall' according to
/home/saulius/struct/CIF-dictionaries/cif_core.dic dictionary named
'cif_core.dic' version 2.4.2 from 2011-04-26.

Automatic conversion script
Id: cif_fix_values 1891 2012-01-12 08:04:46Z andrius 
;
_cod_original_sg_symbol_H-M P-1
_cod_database_code 7022325

loop_
_symmetry_equiv_pos_as_xyz
'x, y, z'
'-x, -y, -z'

loop_
_atom_site_label
_atom_site_type_symbol
_atom_site_fract_x
_atom_site_fract_y
_atom_site_fract_z
_atom_site_U_iso_or_equiv
_atom_site_adp_type
_atom_site_occupancy
_atom_site_symmetry_multiplicity
_atom_site_calc_flag
Co1 Co 0.30052(3) 0.42481(2) 0.45385(2) 0.02161(10) Uani 1 1 d
O1 O 0.49702(16) 0.59700(16) 0.38262(12) 0.0278(3) Uani 1 1 d
O2 O 0.53072(19) 0.37293(16) 0.26533(14) 0.0353(3) Uani 1 1 d
O3 O 0.86722(15) 0.44959(14) 0.40517(11) 0.0236(2) Uani 1 1 d
O4 O 1.14273(16) 0.50626(16) 0.30068(12) 0.0286(3) Uani 1 1 d
N1 N 0.2639(2) 0.17335(17) 0.48577(15) 0.0266(3) Uani 1 1 d
N2 N 0.2739(2) -0.0954(2) 0.55788(19) 0.0368(4) Uani 1 1 d
C1 C 0.7002(2) 0.6154(2) 0.18219(16) 0.0230(3) Uani 1 1 d
C2 C 0.8816(2) 0.6164(2) 0.19207(16) 0.0226(3) Uani 1 1 d
C3 C 0.6005(3) 0.7196(3) 0.0730(2) 0.0338(4) Uani 1 1 d
C4 C 0.7192(3) 0.8565(3) 0.0005(2) 0.0369(4) Uani 1 1 d
C5 C 0.9139(3) 0.7832(3) -0.0354(2) 0.0359(4) Uani 1 1 d
C6 C 1.0084(3) 0.7149(3) 0.0900(2) 0.0315(4) Uani 1 1 d
C7 C 0.5723(2) 0.5175(2) 0.28261(17) 0.0242(3) Uani 1 1 d
C8 C 0.9690(2) 0.51773(19) 0.30773(16) 0.0213(3) Uani 1 1 d
C9 C 0.2038(3) 0.0810(2) 0.3897(2) 0.0335(4) Uani 1 1 d
C10 C 0.2095(3) -0.0848(3) 0.4333(2) 0.0388(5) Uani 1 1 d
C11 C 0.3055(3) 0.0610(2) 0.58534(19) 0.0314(4) Uani 1 1 d
H3A H 0.570(3) 0.646(3) 0.009(2) 0.048(7) Uiso 1 1 d
H3B H 0.484(4) 0.774(3) 0.115(2) 0.047(6) Uiso 1 1 d
H4A H 0.666(3) 0.905(3) -0.081(2) 0.046(6) Uiso 1 1 d
H4B H 0.722(4) 0.952(3) 0.061(3) 0.056(7) Uiso 1 1 d
H5A H 0.907(4) 0.692(3) -0.095(3) 0.051(7) Uiso 1 1 d
H5B H 0.992(3) 0.867(3) -0.087(2) 0.037(6) Uiso 1 1 d
H6A H 1.047(4) 0.801(4) 0.135(3) 0.059(8) Uiso 1 1 d
H6B H 1.115(3) 0.645(3) 0.061(2) 0.038(6) Uiso 1 1 d
H9 H 0.170(3) 0.128(3) 0.314(3) 0.047(7) Uiso 1 1 d
H10 H 0.185(4) -0.176(4) 0.397(3) 0.065(8) Uiso 1 1 d
H11 H 0.357(3) 0.083(3) 0.662(2) 0.033(5) Uiso 1 1 d
H2N H 0.296(3) -0.181(3) 0.608(2) 0.040(6) Uiso 1 1 d

loop_
_atom_site_aniso_label
_atom_site_aniso_U_11
_atom_site_aniso_U_22
_atom_site_aniso_U_33
_atom_site_aniso_U_23
_atom_site_aniso_U_13
_atom_site_aniso_U_12
Co1 0.01925(14) 0.02119(14) 0.02410(14) 0.00271(9) -0.00333(9) -0.00321(9)
O1 0.0203(6) 0.0366(7) 0.0262(6) 0.0020(5) -0.0025(5) -0.0038(5)
O2 0.0326(7) 0.0279(6) 0.0466(8) 0.0036(6) -0.0099(6) -0.0099(5)
O3 0.0217(6) 0.0243(6) 0.0238(6) 0.0035(4) -0.0026(5) -0.0019(4)
O4 0.0182(6) 0.0406(7) 0.0260(6) 0.0037(5) -0.0042(5) -0.0004(5)
N1 0.0265(7) 0.0235(7) 0.0293(7) 0.0023(6) -0.0030(6) -0.0034(6)
N2 0.0363(9) 0.0224(8) 0.0488(10) 0.0083(7) -0.0009(7) 0.0002(6)
C1 0.0249(8) 0.0222(8) 0.0216(8) 0.0021(6) -0.0034(6) -0.0015(6)
C2 0.0232(8) 0.0219(7) 0.0222(8) 0.0020(6) -0.0013(6) -0.0026(6)
C3 0.0271(10) 0.0400(10) 0.0328(10) 0.0108(8) -0.0086(8) -0.0020(8)
C4 0.0382(11) 0.0350(10) 0.0343(10) 0.0132(8) -0.0052(8) 0.0015(8)
C5 0.0377(10) 0.0392(10) 0.0280(9) 0.0108(8) 0.0000(8) -0.0047(8)
C6 0.0264(9) 0.0359(10) 0.0306(9) 0.0078(8) -0.0018(7) -0.0060(8)
C7 0.0166(8) 0.0294(8) 0.0265(8) 0.0064(7) -0.0096(6) -0.0022(6)
C8 0.0217(8) 0.0196(7) 0.0231(8) -0.0022(6) -0.0034(6) -0.0011(6)
C9 0.0356(10) 0.0316(9) 0.0344(10) -0.0017(8) -0.0096(8) -0.0022(8)
C10 0.0380(11) 0.0269(9) 0.0528(12) -0.0080(9) -0.0050(9) -0.0035(8)
C11 0.0322(10) 0.0289(9) 0.0322(10) 0.0028(7) -0.0046(8) 0.0000(7)

loop_
_atom_type_symbol
_atom_type_description
_atom_type_scat_dispersion_real
_atom_type_scat_dispersion_imag
_atom_type_scat_source
C C 0.0033 0.0016 'International Tables Vol C Tables 4.2.6.8 and 6.1.1.4'
H H 0.0000 0.0000 'International Tables Vol C Tables 4.2.6.8 and 6.1.1.4'
N N 0.0061 0.0033 'International Tables Vol C Tables 4.2.6.8 and 6.1.1.4'
O O 0.0106 0.0060 'International Tables Vol C Tables 4.2.6.8 and 6.1.1.4'
Co Co 0.3494 0.9721 'International Tables Vol C Tables 4.2.6.8 and 6.1.1.4'

loop_
_geom_angle_atom_site_label_1
_geom_angle_atom_site_label_2
_geom_angle_atom_site_label_3
_geom_angle
_geom_angle_site_symmetry_1
_geom_angle_site_symmetry_3
N1 Co1 O4 104.43(6) . 1_455
N1 Co1 O3 109.11(5) . 2_666
O4 Co1 O3 93.80(5) 1_455 2_666
N1 Co1 O1 142.36(5) . .
O4 Co1 O1 90.98(5) 1_455 .
O3 Co1 O1 103.75(5) 2_666 .
N1 Co1 O1 90.34(5) . 2_666
O4 Co1 O1 165.11(5) 1_455 2_666
O3 Co1 O1 82.89(4) 2_666 2_666
O1 Co1 O1 75.83(5) . 2_666
C7 O1 Co1 97.82(10) . .
C7 O1 Co1 108.21(10) . 2_666
Co1 O1 Co1 104.17(5) . 2_666
C8 O3 Co1 126.05(10) . 2_666
C8 O4 Co1 126.07(11) . 1_655
C11 N1 C9 105.19(15) . .
C11 N1 Co1 131.61(13) . .
C9 N1 Co1 122.83(12) . .
C11 N2 C10 107.92(16) . .
C2 C1 C7 123.26(14) . .
C2 C1 C3 123.52(15) . .
C7 C1 C3 113.16(14) . .
C1 C2 C8 120.52(14) . .
C1 C2 C6 122.59(15) . .
C8 C2 C6 116.89(15) . .
C1 C3 C4 111.78(16) . .
C5 C4 C3 110.20(16) . .
C4 C5 C6 111.67(16) . .
C2 C6 C5 112.54(16) . .
O2 C7 O1 121.53(16) . .
O2 C7 C1 122.01(16) . .
O1 C7 C1 116.26(14) . .
O4 C8 O3 123.59(15) . .
O4 C8 C2 116.70(14) . .
O3 C8 C2 119.71(14) . .
C10 C9 N1 109.90(18) . .
C9 C10 N2 105.79(18) . .
N1 C11 N2 111.19(18) . .

loop_
_geom_bond_atom_site_label_1
_geom_bond_atom_site_label_2
_geom_bond_distance
_geom_bond_site_symmetry_2
Co1 N1 2.0231(14) .
Co1 O4 2.0261(12) 1_455
Co1 O3 2.0525(12) 2_666
Co1 O1 2.0770(12) .
Co1 O1 2.2825(12) 2_666
O1 C7 1.286(2) .
O1 Co1 2.2825(12) 2_666
O2 C7 1.237(2) .
O3 C8 1.268(2) .
O3 Co1 2.0525(12) 2_666
O4 C8 1.254(2) .
O4 Co1 2.0261(12) 1_655
N1 C11 1.315(2) .
N1 C9 1.376(2) .
N2 C11 1.334(3) .
N2 C10 1.361(3) .
C1 C2 1.330(2) .
C1 C7 1.502(2) .
C1 C3 1.514(2) .
C2 C8 1.499(2) .
C2 C6 1.509(2) .
C3 C4 1.523(3) .
C4 C5 1.514(3) .
C5 C6 1.520(3) .
C9 C10 1.346(3) .

loop_
_geom_hbond_atom_site_label_D
_geom_hbond_atom_site_label_H
_geom_hbond_atom_site_label_A
_geom_hbond_distance_DH
_geom_hbond_distance_HA
_geom_hbond_distance_DA
_geom_hbond_angle_DHA
_geom_hbond_site_symmetry_A
N2 H2N O2 0.82(2) 2.28(2) 3.047(2) 157(2) 2_656
N2 H2N O3 0.82(2) 2.53(2) 3.037(2) 121(2) 2_656
